data_3500039
loop_
_publ_author_name
'Armel Le Bail'

_publ_section_title
;
 Calcium tartrate anhydrous form I
;
_journal_name_full 'Personal communication to COD'
_journal_year 2016
_chemical_formula_sum 'C4 H5 Ca O6'
_chemical_formula_weight 189.157
_space_group_IT_number 19
_symmetry_cell_setting orthorhombic
_symmetry_space_group_name_Hall 'P 2ac 2ab'
_symmetry_space_group_name_H-M 'P 21 21 21'
_cell_angle_alpha 90.00000
_cell_angle_beta 90.00000
_cell_angle_gamma 90.00000
_cell_formula_units_Z 4
_cell_length_a 6.86394
_cell_length_b 7.76619
_cell_length_c 12.06935
_cell_measurement_temperature 293
_cell_volume 643.377
_computing_structure_refinement FULLPROF
_computing_structure_solution ESPOIR
_diffrn_ambient_temperature 293
_diffrn_radiation_source CuK\a
_diffrn_radiation_type X-ray
_diffrn_radiation_wavelength 1.54178
_exptl_special_details
; 
Synthesis:
190 C - 1 heure - 15 mL ethanol
Acide tartrique : 3.10-3 mole  soit 0.4503 g
NaOH (6 mol/L, soit 12 g dans 50 mL) : 3.10-3 mole soit 1 mL
CaCl2.2H2O : 3.10-3 mole  soit 0.4410 g

Powder diffraction - routine pattern... 2008
The low quality pattern allowed to solve the structure
(ESPOIR software), but the refinement without constraint
is of low quality, as a consequence of the low quality
pattern - anyway the structure is there...
;
_pd_meas_2theta_range_inc 0.017000
_pd_meas_2theta_range_max 53.00000
_pd_meas_2theta_range_min 5.00000
_pd_meas_number_of_points 2825
_pd_proc_2theta_range_inc 0.017000
_pd_proc_2theta_range_max 52.9919
_pd_proc_2theta_range_min 4.9919
_pd_proc_ls_prof_R_factor 4.8780
_pd_proc_ls_prof_wR_expected 3.8148
_pd_proc_ls_prof_wR_factor 6.9567
_pd_proc_wavelength 1.540560
_refine_ls_number_parameters 35
_refine_ls_number_reflns 207
_refine_ls_number_restraints 0
_refine_ls_R_I_factor 10.2796
_cod_data_source_file vincent1s.cif
_cod_data_source_block CaC4H4O6
_cod_depositor_comments
;
The following automatic conversions were performed:

'_symmetry_cell_setting' value 'Orthorhombic' changed to
'orthorhombic' according to the built-in table from CIF Core
dictionary named 'cif_core.dic' version 2.4.1 from 2010-06-29.

Automatic conversion script
Id: cif_fix_values 4624 2016-04-14 12:54:50Z antanas 
;
_cod_original_cell_volume 643.37677
_cod_database_code 3500039

loop_
_symmetry_equiv_pos_as_xyz
x,y,z
x+1/2,-y+1/2,-z
-x,y+1/2,-z+1/2
-x+1/2,-y,z+1/2

loop_
_atom_site_label
_atom_site_fract_x
_atom_site_fract_y
_atom_site_fract_z
_atom_site_U_iso_or_equiv
_atom_site_occupancy
_atom_site_adp_type
_atom_site_type_symbol
Ca1 0.1640(12) 0.8683(9) 0.5242(5) 0.0264(18) 1.00000 Uiso Ca
C1 0.797(4) 0.383(5) 0.702(2) 0.0264(18) 1.00000 Uiso C
C2 0.782(6) 0.273(4) 0.600(3) 0.0264(18) 1.00000 Uiso C
C3 0.636(4) 0.165(4) 0.663(3) 0.0264(18) 1.00000 Uiso C
C4 0.698(5) -0.049(4) 0.576(2) 0.0264(18) 1.00000 Uiso C
O1 0.723(2) 0.560(2) 0.6566(15) 0.0264(18) 1.00000 Uiso O
O2 0.851(3) 0.378(3) 0.7869(12) 0.0264(18) 1.00000 Uiso O
O3 0.730(3) 0.308(3) 0.4813(18) 0.0264(18) 1.00000 Uiso O
O4 0.465(3) 0.196(3) 0.6792(16) 0.0264(18) 1.00000 Uiso O
O5 0.848(3) -0.064(2) 0.5308(13) 0.0264(18) 1.00000 Uiso O
O6 0.523(3) -0.099(3) 0.5528(14) 0.0264(18) 1.00000 Uiso O

loop_
_atom_type_symbol
_atom_type_scat_Cromer_Mann_a1
_atom_type_scat_Cromer_Mann_b1
_atom_type_scat_Cromer_Mann_a2
_atom_type_scat_Cromer_Mann_b2
_atom_type_scat_Cromer_Mann_a3
_atom_type_scat_Cromer_Mann_b3
_atom_type_scat_Cromer_Mann_a4
_atom_type_scat_Cromer_Mann_b4
_atom_type_scat_Cromer_Mann_c
_atom_type_scat_dispersion_real
_atom_type_scat_dispersion_imag
_atom_type_scat_source
ca+2 15.63480 -0.00740 7.95180 0.60890 8.43720 10.31160 0.85370 25.99050 -14.87500 0.34100 1.28600 International_Tables_for_Crystallography_Vol.C(1991)_Tables_6.1.1.4_and_6.1.1.5
c 2.31000 20.84390 1.02000 10.20750 1.58860 0.56870 0.86500 51.65120 0.21560 0.01700 0.00900 International_Tables_for_Crystallography_Vol.C(1991)_Tables_6.1.1.4_and_6.1.1.5
o 3.04850 13.27710 2.28680 5.70110 1.54630 0.32390 0.86700 32.90890 0.25080 0.04700 0.03200 International_Tables_for_Crystallography_Vol.C(1991)_Tables_6.1.1.4_and_6.1.1.5

loop_
_geom_angle_atom_site_label_1
_geom_angle_atom_site_label_2
_geom_angle_atom_site_label_3
_geom_angle
_geom_angle_site_symmetry_1
_geom_angle_site_symmetry_2
_geom_angle_site_symmetry_3
_geom_angle_publ_flag
O1 C1 O2 118(3) . . . yes
O1 C1 C2 101(2) . . . yes
O2 C1 C2 141(4) . . . yes
O3 C2 C1 134(3) . . . yes
O3 C2 C3 115(3) . . . yes
C1 C2 C3 87(3) . . . no
O4 C3 C2 128(3) . . . yes
O5 C4 O6 133(3) . . . yes

loop_
_geom_bond_atom_site_label_1
_geom_bond_atom_site_label_2
_geom_bond_distance
_geom_bond_site_symmetry_1
_geom_bond_site_symmetry_2
_geom_bond_publ_flag
O1 C1 1.57(4) . . yes
O2 C1 1.09(3) . . yes
O3 C2 1.50(4) . . yes
O4 C3 1.21(3) . . yes
O5 C4 1.17(4) . . yes
O6 C4 1.29(4) . . yes
C1 C2 1.50(5) . . no
C2 C3 1.51(5) . . no

loop_
_geom_torsion_atom_site_label_1
_geom_torsion_atom_site_label_2
_geom_torsion_atom_site_label_3
_geom_torsion_atom_site_label_4
_geom_torsion
_geom_torsion_site_symmetry_1
_geom_torsion_site_symmetry_2
_geom_torsion_site_symmetry_3
_geom_torsion_site_symmetry_4
_geom_torsion_publ_flag
O1 C1 C2 O3 5(5) . . . . no
O1 C1 C2 C3 -118(2) . . . . no
O2 C1 C2 O3 -168(4) . . . . no
O2 C1 C2 C3 69(5) . . . . no
O3 C2 C3 O4 -59(5) . . . . no
C1 C2 C3 O4 79(4) . . . . no

_cod_database_fobs_code 3500039
